data_2223558
loop_
_publ_author_name
'Shawkataly, Omar bin'
'Khan, Imthyaz Ahmed'
'Goh, Jia Hao'
'Fun, Hoong-Kun'

_publ_section_title
;
 1,6-Bis(diphenylarsino)hexane
;
_journal_coeditor_code SJ2648
_journal_issue 10
_journal_name_full 'Acta Crystallographica Section E'
_journal_page_first o2591
_journal_page_last o2592
_journal_paper_doi 10.1107/S1600536809036757
_journal_volume 65
_journal_year 2009
_chemical_formula_iupac 'C30 H32 As2'
_chemical_formula_moiety 'C30 H32 As2'
_chemical_formula_sum 'C30 H32 As2'
_chemical_formula_weight 542.40
_chemical_name_systematic
;
1,6-Bis(diphenylarsino)hexane
;
_space_group_IT_number 14
_symmetry_cell_setting monoclinic
_symmetry_space_group_name_Hall '-P 2ybc'
_symmetry_space_group_name_H-M 'P 1 21/c 1'
_atom_sites_solution_hydrogens geom
_atom_sites_solution_primary direct
_atom_sites_solution_secondary difmap
_audit_creation_method SHELXL-97
_cell_angle_alpha 90.00
_cell_angle_beta 101.0760(10)
_cell_angle_gamma 90.00
_cell_formula_units_Z 2
_cell_length_a 12.3774(2)
_cell_length_b 5.71450(10)
_cell_length_c 18.1263(3)
_cell_measurement_reflns_used 5477
_cell_measurement_temperature 100.00(10)
_cell_measurement_theta_max 32.19
_cell_measurement_theta_min 3.09
_cell_volume 1258.20(4)
_computing_cell_refinement 'SAINT (Bruker, 2005)'
_computing_data_collection 'APEX2 (Bruker, 2005)'
_computing_data_reduction 'SAINT (Bruker, 2005)'
_computing_molecular_graphics 'SHELXTL (Sheldrick, 2008)'
_computing_publication_material
;
SHELXTL (Sheldrick, 2008) and PLATON (Spek, 2009)
;
_computing_structure_refinement 'SHELXTL (Sheldrick, 2008)'
_computing_structure_solution 'SHELXTL (Sheldrick, 2008)'
_diffrn_ambient_temperature 100.00(10)
_diffrn_measured_fraction_theta_full 0.998
_diffrn_measured_fraction_theta_max 0.998
_diffrn_measurement_device_type
;
Bruker SMART APEXII CCD area-detector diffractometer
;
_diffrn_measurement_method '\f and \w scans'
_diffrn_radiation_monochromator graphite
_diffrn_radiation_source 'fine-focus sealed tube'
_diffrn_radiation_type MoK\a
_diffrn_radiation_wavelength 0.71073
_diffrn_reflns_av_R_equivalents 0.0519
_diffrn_reflns_av_sigmaI/netI 0.0486
_diffrn_reflns_limit_h_max 20
_diffrn_reflns_limit_h_min -19
_diffrn_reflns_limit_k_max 8
_diffrn_reflns_limit_k_min -9
_diffrn_reflns_limit_l_max 26
_diffrn_reflns_limit_l_min -29
_diffrn_reflns_number 24043
_diffrn_reflns_theta_full 35.09
_diffrn_reflns_theta_max 35.09
_diffrn_reflns_theta_min 2.29
_diffrn_standards_number 0
_exptl_absorpt_coefficient_mu 2.671
_exptl_absorpt_correction_T_max 0.9194
_exptl_absorpt_correction_T_min 0.3841
_exptl_absorpt_correction_type multi-scan
_exptl_absorpt_process_details '(<i>SADABS</i>; Bruker, 2005)'
_exptl_crystal_colour colourless
_exptl_crystal_density_diffrn 1.432
_exptl_crystal_density_method 'not measured'
_exptl_crystal_description plate
_exptl_crystal_F_000 556
_exptl_crystal_size_max 0.443
_exptl_crystal_size_mid 0.29
_exptl_crystal_size_min 0.032
_refine_diff_density_max 0.583
_refine_diff_density_min -0.466
_refine_ls_extinction_method none
_refine_ls_goodness_of_fit_ref 1.028
_refine_ls_hydrogen_treatment refall
_refine_ls_matrix_type full
_refine_ls_number_parameters 209
_refine_ls_number_reflns 5572
_refine_ls_number_restraints 0
_refine_ls_restrained_S_all 1.028
_refine_ls_R_factor_all 0.0587
_refine_ls_R_factor_gt 0.0351
_refine_ls_shift/su_max 0.001
_refine_ls_shift/su_max_lt 0.001
_refine_ls_shift/su_mean <0.001
_refine_ls_structure_factor_coef Fsqd
_refine_ls_weighting_details 'calc w=1/[\s^2^(Fo^2^)+(0.0344P)^2^+0.3375P] where P=(Fo^2^+2Fc^2^)/3'
_refine_ls_weighting_scheme calc
_refine_ls_wR_factor_gt 0.0751
_refine_ls_wR_factor_ref 0.0840
_reflns_number_gt 4144
_reflns_number_total 5572
_reflns_threshold_expression I>2\s(I)
_cod_data_source_file sj2648.cif
_cod_data_source_block I
_cod_depositor_comments
;
The following automatic conversions were performed:
'_symmetry_cell_setting' value 'Monoclinic' changed to 'monoclinic'
according to '/home/saulius/struct/CIF-dictionaries/cif_core.dic'
dictionary named 'cif_core.dic' version 2.4.1 from 2010-06-29.

Automatic conversion script
Id: cif_fix_enum 1527 2010-12-29 10:47:43Z saulius 

The following automatic conversions were performed:

'_symmetry_cell_setting' value 'Monoclinic' changed to 'monoclinic'
according to /home/saulius/struct/CIF-dictionaries/cif_core.dic
dictionary named 'cif_core.dic' version 2.4.1 from 2010-06-29.

Automatic conversion script
Id: cif_fix_values 1715 2011-07-08 13:25:40Z adriana 
;
_cod_original_sg_symbol_H-M 'P 21/c'
_cod_database_code 2223558
_cod_database_fobs_code 2223558

loop_
_symmetry_equiv_pos_as_xyz
'x, y, z'
'-x, y+1/2, -z+1/2'
'-x, -y, -z'
'x, -y-1/2, z-1/2'

loop_
_atom_site_type_symbol
_atom_site_label
_atom_site_fract_x
_atom_site_fract_y
_atom_site_fract_z
_atom_site_U_iso_or_equiv
_atom_site_adp_type
_atom_site_calc_flag
_atom_site_refinement_flags
_atom_site_occupancy
_atom_site_disorder_assembly
_atom_site_disorder_group
As As1 0.351354(13) 0.98218(3) 0.284872(8) 0.01668(5) Uani d . 1 . .
C C1 0.29473(13) 0.8690(3) 0.18275(8) 0.0183(3) Uani d . 1 . .
C C2 0.32226(14) 0.6566(3) 0.15347(9) 0.0226(3) Uani d . 1 . .
C C3 0.27896(15) 0.5965(4) 0.07878(10) 0.0264(4) Uani d . 1 . .
C C4 0.20763(15) 0.7469(4) 0.03339(10) 0.0299(4) Uani d . 1 . .
C C5 0.17979(17) 0.9578(4) 0.06212(10) 0.0313(4) Uani d . 1 . .
C C6 0.22374(16) 1.0190(3) 0.13583(10) 0.0257(3) Uani d . 1 . .
C C7 0.20975(13) 0.9750(3) 0.31860(8) 0.0165(3) Uani d . 1 . .
C C8 0.13587(13) 0.7891(3) 0.30118(9) 0.0192(3) Uani d . 1 . .
C C9 0.03431(14) 0.7930(3) 0.32299(9) 0.0224(3) Uani d . 1 . .
C C10 0.00492(14) 0.9838(3) 0.36256(9) 0.0225(3) Uani d . 1 . .
C C11 0.07749(14) 1.1692(3) 0.38019(9) 0.0235(3) Uani d . 1 . .
C C12 0.17944(14) 1.1653(3) 0.35879(9) 0.0208(3) Uani d . 1 . .
C C13 0.41464(14) 0.6910(3) 0.33284(9) 0.0195(3) Uani d . 1 . .
C C14 0.43828(15) 0.7124(3) 0.41818(9) 0.0218(3) Uani d . 1 . .
C C15 0.48951(15) 0.4927(3) 0.45720(9) 0.0234(3) Uani d . 1 . .
H H2 0.3700(19) 0.552(4) 0.1820(12) 0.026(6) Uiso d . 1 . .
H H3 0.303(2) 0.458(4) 0.0593(13) 0.031(6) Uiso d . 1 . .
H H4 0.1799(19) 0.704(4) -0.0149(13) 0.040(6) Uiso d . 1 . .
H H5 0.128(2) 1.066(5) 0.0299(15) 0.048(7) Uiso d . 1 . .
H H6 0.2055(18) 1.172(4) 0.1569(12) 0.034(6) Uiso d . 1 . .
H H8 0.1550(16) 0.654(4) 0.2729(11) 0.026(5) Uiso d . 1 . .
H H9 -0.0121(17) 0.669(4) 0.3102(12) 0.033(6) Uiso d . 1 . .
H H10 -0.063(2) 0.989(4) 0.3763(14) 0.033(7) Uiso d . 1 . .
H H11 0.0573(18) 1.300(4) 0.4072(12) 0.036(6) Uiso d . 1 . .
H H12 0.2278(16) 1.291(4) 0.3710(11) 0.024(5) Uiso d . 1 . .
H H13A 0.4768(18) 0.668(4) 0.3164(12) 0.033(6) Uiso d . 1 . .
H H13B 0.364(2) 0.570(4) 0.3189(13) 0.032(6) Uiso d . 1 . .
H H14A 0.370(2) 0.752(5) 0.4355(13) 0.043(7) Uiso d . 1 . .
H H14B 0.4872(17) 0.844(4) 0.4344(11) 0.026(5) Uiso d . 1 . .
H H15A 0.4390(19) 0.362(5) 0.4414(13) 0.037(6) Uiso d . 1 . .
H H15B 0.556(2) 0.465(4) 0.4373(14) 0.032(6) Uiso d . 1 . .

loop_
_atom_site_aniso_label
_atom_site_aniso_U_11
_atom_site_aniso_U_22
_atom_site_aniso_U_33
_atom_site_aniso_U_12
_atom_site_aniso_U_13
_atom_site_aniso_U_23
As1 0.01574(8) 0.01865(8) 0.01533(7) -0.00094(6) 0.00222(5) 0.00114(6)
C1 0.0172(6) 0.0221(7) 0.0160(6) -0.0017(6) 0.0044(5) 0.0026(5)
C2 0.0218(7) 0.0269(8) 0.0194(7) 0.0002(7) 0.0050(6) 0.0007(6)
C3 0.0285(9) 0.0296(9) 0.0225(8) -0.0069(7) 0.0087(7) -0.0053(7)
C4 0.0283(9) 0.0462(11) 0.0147(7) -0.0115(8) 0.0028(6) -0.0013(7)
C5 0.0299(9) 0.0430(11) 0.0185(7) 0.0012(8) -0.0011(7) 0.0079(7)
C6 0.0269(8) 0.0299(9) 0.0195(7) 0.0042(7) 0.0027(6) 0.0046(6)
C7 0.0169(6) 0.0182(7) 0.0137(6) 0.0008(5) 0.0014(5) 0.0017(5)
C8 0.0195(7) 0.0187(7) 0.0188(7) 0.0003(6) 0.0022(5) -0.0016(5)
C9 0.0204(7) 0.0243(8) 0.0217(7) -0.0025(6) 0.0018(6) -0.0010(6)
C10 0.0173(7) 0.0303(9) 0.0198(7) 0.0033(6) 0.0035(6) 0.0008(6)
C11 0.0258(8) 0.0243(8) 0.0200(7) 0.0046(7) 0.0034(6) -0.0030(6)
C12 0.0219(7) 0.0195(7) 0.0200(7) -0.0005(6) 0.0013(6) -0.0013(6)
C13 0.0186(7) 0.0239(8) 0.0156(6) 0.0047(6) 0.0022(5) 0.0022(6)
C14 0.0235(8) 0.0263(8) 0.0149(6) 0.0071(7) 0.0016(6) 0.0015(6)
C15 0.0250(8) 0.0283(9) 0.0154(6) 0.0096(7) 0.0003(6) 0.0008(6)

loop_
_atom_type_symbol
_atom_type_description
_atom_type_scat_dispersion_real
_atom_type_scat_dispersion_imag
_atom_type_scat_source
C C 0.0033 0.0016 'International Tables Vol C Tables 4.2.6.8 and 6.1.1.4'
H H 0.0000 0.0000 'International Tables Vol C Tables 4.2.6.8 and 6.1.1.4'
As As 0.0499 2.0058 'International Tables Vol C Tables 4.2.6.8 and 6.1.1.4'

loop_
_geom_angle_atom_site_label_1
_geom_angle_atom_site_label_2
_geom_angle_atom_site_label_3
_geom_angle_site_symmetry_1
_geom_angle_site_symmetry_3
_geom_angle
_geom_angle_publ_flag
C1 As1 C7 . . 96.24(6) ?
C1 As1 C13 . . 100.26(7) ?
C7 As1 C13 . . 98.51(7) ?
C2 C1 C6 . . 118.37(15) ?
C2 C1 As1 . . 125.33(12) ?
C6 C1 As1 . . 116.28(13) ?
C1 C2 C3 . . 120.38(17) ?
C1 C2 H2 . . 121.8(14) ?
C3 C2 H2 . . 117.8(14) ?
C4 C3 C2 . . 120.32(18) ?
C4 C3 H3 . . 120.8(14) ?
C2 C3 H3 . . 118.7(15) ?
C5 C4 C3 . . 119.60(16) ?
C5 C4 H4 . . 121.5(16) ?
C3 C4 H4 . . 118.9(16) ?
C4 C5 C6 . . 120.16(18) ?
C4 C5 H5 . . 119.9(16) ?
C6 C5 H5 . . 119.9(16) ?
C5 C6 C1 . . 121.15(18) ?
C5 C6 H6 . . 121.0(13) ?
C1 C6 H6 . . 117.9(12) ?
C8 C7 C12 . . 118.61(15) ?
C8 C7 As1 . . 121.98(12) ?
C12 C7 As1 . . 119.36(12) ?
C9 C8 C7 . . 120.81(15) ?
C9 C8 H8 . . 119.0(12) ?
C7 C8 H8 . . 120.2(12) ?
C8 C9 C10 . . 120.01(16) ?
C8 C9 H9 . . 118.4(14) ?
C10 C9 H9 . . 121.6(14) ?
C11 C10 C9 . . 119.72(16) ?
C11 C10 H10 . . 119.9(13) ?
C9 C10 H10 . . 120.4(14) ?
C10 C11 C12 . . 120.41(16) ?
C10 C11 H11 . . 119.8(14) ?
C12 C11 H11 . . 119.8(14) ?
C11 C12 C7 . . 120.44(16) ?
C11 C12 H12 . . 119.7(12) ?
C7 C12 H12 . . 119.9(13) ?
C14 C13 As1 . . 111.29(11) ?
C14 C13 H13A . . 110.1(14) ?
As1 C13 H13A . . 105.9(15) ?
C14 C13 H13B . . 108.8(15) ?
As1 C13 H13B . . 108.4(15) ?
H13A C13 H13B . . 112(2) ?
C15 C14 C13 . . 112.84(14) ?
C15 C14 H14A . . 110.5(15) ?
C13 C14 H14A . . 109.6(13) ?
C15 C14 H14B . . 108.6(12) ?
C13 C14 H14B . . 110.8(12) ?
H14A C14 H14B . . 104.2(19) ?
C14 C15 C15 . 3_666 113.73(18) ?
C14 C15 H15A . . 107.9(14) ?
C15 C15 H15A 3_666 . 108.3(14) ?
C14 C15 H15B . . 105.7(14) ?
C15 C15 H15B 3_666 . 113.3(15) ?
H15A C15 H15B . . 107.6(19) ?

loop_
_geom_bond_atom_site_label_1
_geom_bond_atom_site_label_2
_geom_bond_site_symmetry_2
_geom_bond_distance
_geom_bond_publ_flag
As1 C1 . 1.9590(15) ?
As1 C7 . 1.9644(16) ?
As1 C13 . 1.9688(16) ?
C1 C2 . 1.393(2) ?
C1 C6 . 1.394(2) ?
C2 C3 . 1.400(2) ?
C2 H2 . 0.93(2) ?
C3 C4 . 1.384(3) ?
C3 H3 . 0.94(2) ?
C4 C5 . 1.383(3) ?
C4 H4 . 0.91(2) ?
C5 C6 . 1.387(3) ?
C5 H5 . 0.99(3) ?
C6 H6 . 0.99(2) ?
C7 C8 . 1.398(2) ?
C7 C12 . 1.399(2) ?
C8 C9 . 1.388(2) ?
C8 H8 . 0.98(2) ?
C9 C10 . 1.391(2) ?
C9 H9 . 0.91(2) ?
C10 C11 . 1.386(3) ?
C10 H10 . 0.93(3) ?
C11 C12 . 1.390(2) ?
C11 H11 . 0.95(2) ?
C12 H12 . 0.94(2) ?
C13 C14 . 1.523(2) ?
C13 H13A . 0.89(2) ?
C13 H13B . 0.93(3) ?
C14 C15 . 1.519(2) ?
C14 H14A . 0.98(2) ?
C14 H14B . 0.98(2) ?
C15 C15 3_666 1.525(3) ?
C15 H15A . 0.98(3) ?
C15 H15B . 0.97(3) ?

loop_
_geom_hbond_atom_site_label_D
_geom_hbond_atom_site_label_H
_geom_hbond_atom_site_label_A
_geom_hbond_site_symmetry_A
_geom_hbond_distance_DH
_geom_hbond_distance_HA
_geom_hbond_distance_DA
_geom_hbond_angle_DHA
_geom_hbond_publ_flag
C15 H15B Cg1 2_645 0.97(3) 2.81(3) 3.776(2) 169.9(18) yes
C4 H4 Cg2 4_564 0.91(2) 2.80(2) 3.708(2) 173.2(19) yes
C9 H9 Cg2 2_545 0.91(2) 2.97(2) 3.617(2) 129.5(16) yes

loop_
_geom_torsion_atom_site_label_1
_geom_torsion_atom_site_label_2
_geom_torsion_atom_site_label_3
_geom_torsion_atom_site_label_4
_geom_torsion_site_symmetry_1
_geom_torsion_site_symmetry_2
_geom_torsion_site_symmetry_3
_geom_torsion_site_symmetry_4
_geom_torsion
_geom_torsion_publ_flag
C7 As1 C1 C2 . . . . -114.45(14) ?
C13 As1 C1 C2 . . . . -14.60(15) ?
C7 As1 C1 C6 . . . . 67.51(14) ?
C13 As1 C1 C6 . . . . 167.36(13) ?
C6 C1 C2 C3 . . . . -0.2(2) ?
As1 C1 C2 C3 . . . . -178.21(13) ?
C1 C2 C3 C4 . . . . -0.5(3) ?
C2 C3 C4 C5 . . . . 0.4(3) ?
C3 C4 C5 C6 . . . . 0.5(3) ?
C4 C5 C6 C1 . . . . -1.2(3) ?
C2 C1 C6 C5 . . . . 1.0(3) ?
As1 C1 C6 C5 . . . . 179.24(15) ?
C1 As1 C7 C8 . . . . 42.50(13) ?
C13 As1 C7 C8 . . . . -58.90(13) ?
C1 As1 C7 C12 . . . . -134.94(13) ?
C13 As1 C7 C12 . . . . 123.67(13) ?
C12 C7 C8 C9 . . . . 0.2(2) ?
As1 C7 C8 C9 . . . . -177.24(12) ?
C7 C8 C9 C10 . . . . 0.1(2) ?
C8 C9 C10 C11 . . . . -0.1(2) ?
C9 C10 C11 C12 . . . . -0.2(3) ?
C10 C11 C12 C7 . . . . 0.6(2) ?
C8 C7 C12 C11 . . . . -0.6(2) ?
As1 C7 C12 C11 . . . . 176.96(12) ?
C1 As1 C13 C14 . . . . -165.02(12) ?
C7 As1 C13 C14 . . . . -67.05(13) ?
As1 C13 C14 C15 . . . . -178.78(13) ?
C13 C14 C15 C15 . . . 3_666 -178.14(19) ?
